data_2021678
loop_
_publ_author_name
'Eugenia D. Voronova'
'Alexander A. Golovanov'
'Ivan S. Odin'
'Maksim A. Anisimov'
'Pavel V. Dorovatovskii'
'Yan V. Zubavichus'
'Anna V. Vologzhanina'

_publ_section_title
;
 Peculiarities of supramolecular organization of cyclic ketones with
 vinylacetylene fragments
;
_journal_coeditor_code JX3023
_journal_issue 12
_journal_name_full 'Acta Crystallographica, Section C'
_journal_page_first 1674
_journal_page_last 1683
_journal_paper_doi 10.1107/S2053229618015838
_journal_volume 74
_journal_year 2018
_chemical_absolute_configuration .
_chemical_formula_iupac 'C30 H30 O'
_chemical_formula_moiety 'C30 H30 O'
_chemical_formula_sum 'C30 H30 O'
_chemical_formula_weight 406.54
_chemical_name_systematic 4-<i>tert</i>-Butyl-2,6-bis[3-(4-methylphenyl)prop-2-yn-1-ylidene]cyclohexanone
_space_group_crystal_system monoclinic
_space_group_IT_number 9
_space_group_name_Hall 'C -2yc'
_space_group_name_H-M_alt 'C 1 c 1'
_atom_sites_solution_hydrogens geom
_atom_sites_solution_primary direct
_atom_sites_solution_secondary difmap
_audit_creation_method
;
Olex2 1.2
(compiled 2018.05.29 svn.r3508 for OlexSys, GUI svn.r5506)
;
_cell_angle_alpha 90.00
_cell_angle_beta 94.83(3)
_cell_angle_gamma 90.00
_cell_formula_units_Z 4
_cell_length_a 6.4010(13)
_cell_length_b 21.350(4)
_cell_length_c 18.190(4)
_cell_measurement_reflns_used 3567
_cell_measurement_temperature 120
_cell_measurement_theta_max 38.7
_cell_measurement_theta_min 3.1
_cell_volume 2477.0(9)
_computing_molecular_graphics
;
OLEX2 (Dolomanov <i>et al.</i>, 2009)
;
_computing_publication_material
;
OLEX2 (Dolomanov <i>et al.</i>, 2009)
;
_computing_structure_refinement
;
XLMP (Sheldrick, 2008)
;
_computing_structure_solution
;
SHELXS97 (Sheldrick, 2008)
;
_diffrn_ambient_temperature 120
_diffrn_measured_fraction_theta_full 0.945
_diffrn_measured_fraction_theta_max 0.945
_diffrn_measurement_device_type 'Mar CCD'
_diffrn_measurement_method phi-scan
_diffrn_radiation_monochromator graphite
_diffrn_radiation_type synchrotron
_diffrn_radiation_wavelength 0.96990
_diffrn_reflns_av_R_equivalents 0.2379
_diffrn_reflns_av_unetI/netI 0.2896
_diffrn_reflns_limit_h_max 8
_diffrn_reflns_limit_h_min -7
_diffrn_reflns_limit_k_max 25
_diffrn_reflns_limit_k_min -26
_diffrn_reflns_limit_l_max 22
_diffrn_reflns_limit_l_min -21
_diffrn_reflns_number 10989
_diffrn_reflns_theta_full 38.43
_diffrn_reflns_theta_max 38.43
_diffrn_reflns_theta_min 2.60
_diffrn_source 'fine-focus sealed tube'
_exptl_absorpt_coefficient_mu 0.140
_exptl_absorpt_correction_T_max 0.902
_exptl_absorpt_correction_T_min 0.899
_exptl_absorpt_correction_type multi-scan
_exptl_absorpt_process_details
;
(SCALA; Evans, 2006)
;
_exptl_crystal_colour yellow
_exptl_crystal_density_diffrn 1.090
_exptl_crystal_density_method 'not measured'
_exptl_crystal_description needle
_exptl_crystal_F_000 872
_exptl_crystal_size_max 0.5
_exptl_crystal_size_mid 0.02
_exptl_crystal_size_min 0.02
_refine_diff_density_max 0.374
_refine_diff_density_min -0.321
_refine_ls_extinction_coef 0.146(19)
_refine_ls_extinction_expression Fc^*^=kFc[1+0.001xFc^2^\l^3^/sin(2\q)]^-1/4^
_refine_ls_extinction_method SHELXL
_refine_ls_goodness_of_fit_ref 1.029
_refine_ls_hydrogen_treatment constr
_refine_ls_matrix_type full
_refine_ls_number_parameters 279
_refine_ls_number_reflns 2588
_refine_ls_number_restraints 23
_refine_ls_restrained_S_all 1.047
_refine_ls_R_factor_all 0.2100
_refine_ls_R_factor_gt 0.1396
_refine_ls_shift/su_max 0.000
_refine_ls_shift/su_mean 0.000
_refine_ls_structure_factor_coef Fsqd
_refine_ls_weighting_details 'calc w=1/[\s^2^(Fo^2^)+(0.0100P)^2^+3.2000P] where P=(Fo^2^+2Fc^2^)/3'
_refine_ls_weighting_scheme calc
_refine_ls_wR_factor_gt 0.3023
_refine_ls_wR_factor_ref 0.3392
_reflns_number_gt 1287
_reflns_number_total 2588
_reflns_threshold_expression >2sigma(I)
_cod_data_source_file 3f.cif
_cod_data_source_block 3f
_cod_original_cell_volume 2477.1(9)
_cod_database_code 2021678

loop_
_space_group_symop_id
_space_group_symop_operation_xyz
1 'x, y, z'
2 'x, -y, z+1/2'
3 'x+1/2, y+1/2, z'
4 'x+1/2, -y+1/2, z+1/2'

loop_
_atom_site_type_symbol
_atom_site_label
_atom_site_fract_x
_atom_site_fract_y
_atom_site_fract_z
_atom_site_U_iso_or_equiv
_atom_site_adp_type
_atom_site_calc_flag
_atom_site_occupancy
_atom_site_disorder_assembly
_atom_site_disorder_group
O O1 0.6468(12) 0.5022(3) 0.3726(4) 0.0721(19) Uani d 1 . .
C C20 1.2839(15) 0.7564(4) 0.3294(5) 0.057(2) Uani d 1 . .
C C3 0.8961(16) 0.6089(5) 0.3589(5) 0.066(3) Uani d 1 . .
H H3 0.8949 0.5766 0.3229 0.079 Uiso calc 1 . .
C C1 1.1471(16) 0.7050(5) 0.3427(5) 0.063(3) Uani d 1 . .
C C16 -0.5004(15) 0.4357(4) 0.6742(5) 0.058(2) Uani d 1 . .
C C5 0.6225(14) 0.5465(4) 0.4149(4) 0.058(2) Uani d 1 B .
C C7 0.4256(16) 0.6031(4) 0.5156(5) 0.064(3) Uani d 1 . .
H H7AA 0.4790 0.5911 0.5663 0.076 Uiso calc 0.50 A 1
H H7AB 0.2740 0.6120 0.5163 0.076 Uiso calc 0.50 A 1
H H7BC 0.2864 0.6218 0.5016 0.076 Uiso calc 0.50 A 2
H H7BD 0.4219 0.5866 0.5664 0.076 Uiso calc 0.50 A 2
C C2 1.0343(15) 0.6607(5) 0.3528(5) 0.059(2) Uani d 1 . .
C C13 -0.1701(14) 0.4651(4) 0.5893(5) 0.056(2) Uani d 1 . .
C C14 -0.2113(16) 0.5039(4) 0.6478(5) 0.061(2) Uani d 1 . .
H H14 -0.1280 0.5401 0.6587 0.073 Uiso calc 1 . .
C C25 1.4813(15) 0.7444(4) 0.2978(5) 0.059(3) Uani d 1 . .
H H25 1.5184 0.7029 0.2853 0.071 Uiso calc 1 . .
C C6 0.4518(15) 0.5487(4) 0.4658(4) 0.054(2) Uani d 1 B .
C C18 -0.2899(17) 0.4120(4) 0.5732(6) 0.070(3) Uani d 1 . .
H H18 -0.2594 0.3854 0.5337 0.084 Uiso calc 1 . .
C C15 -0.3830(16) 0.4886(4) 0.6922(5) 0.062(3) Uani d 1 . .
H H15 -0.4135 0.5144 0.7325 0.074 Uiso calc 1 . .
C C4 0.7618(15) 0.6034(4) 0.4157(5) 0.059(2) Uani d 1 . .
C C12 0.0043(17) 0.4797(4) 0.5464(6) 0.066(3) Uani d 1 . .
C C10 0.3228(17) 0.4973(5) 0.4630(5) 0.070(3) Uani d 1 . .
H H10 0.3511 0.4648 0.4295 0.084 Uiso calc 1 B .
C C17 -0.4578(18) 0.3979(5) 0.6160(6) 0.069(3) Uani d 1 . .
H H17 -0.5421 0.3620 0.6046 0.083 Uiso calc 1 . .
C C24 1.6161(17) 0.7943(4) 0.2859(6) 0.070(3) Uani d 1 . .
H H24 1.7490 0.7859 0.2684 0.084 Uiso calc 1 . .
C C11 0.1459(18) 0.4886(4) 0.5073(6) 0.066(3) Uani d 1 B .
C C21 1.237(2) 0.8178(5) 0.3458(6) 0.075(3) Uani d 1 . .
H H21 1.1089 0.8267 0.3668 0.090 Uiso calc 1 . .
C C22 1.372(2) 0.8671(5) 0.3321(7) 0.088(4) Uani d 1 . .
H H22 1.3374 0.9087 0.3450 0.105 Uiso calc 1 . .
C C27 0.5296(17) 0.7143(5) 0.5598(6) 0.078(3) Uani d 1 . .
C C19 -0.6853(16) 0.4200(5) 0.7179(7) 0.076(3) Uani d 1 . .
H H19A -0.6420 0.4225 0.7708 0.114 Uiso calc 1 . .
H H19B -0.7343 0.3775 0.7056 0.114 Uiso calc 1 . .
H H19C -0.7990 0.4499 0.7055 0.114 Uiso calc 1 . .
C C23 1.560(2) 0.8549(4) 0.2990(7) 0.086(4) Uani d 1 . .
C C8 0.541(3) 0.6655(7) 0.4940(12) 0.061(4) Uiso d 0.50 B 1
H H8 0.4766 0.6831 0.4464 0.073 Uiso calc 0.50 B 1
C C26 1.708(2) 0.9096(5) 0.2783(7) 0.093(4) Uani d 1 . .
H H26A 1.8464 0.9043 0.3051 0.139 Uiso calc 1 . .
H H26B 1.6481 0.9498 0.2918 0.139 Uiso calc 1 . .
H H26C 1.7224 0.9089 0.2251 0.139 Uiso calc 1 . .
C C9 0.767(3) 0.6405(9) 0.4860(12) 0.067(4) Uiso d 0.50 B 1
H H9A 0.8659 0.6759 0.4843 0.081 Uiso calc 0.50 B 1
H H9B 0.8130 0.6136 0.5286 0.081 Uiso calc 0.50 B 1
C C29 0.316(4) 0.7380(11) 0.5528(15) 0.078(4) Uiso d 0.50 B 1
H H29A 0.2672 0.7415 0.5005 0.118 Uiso calc 0.50 B 1
H H29B 0.3124 0.7793 0.5761 0.118 Uiso calc 0.50 B 1
H H29C 0.2250 0.7091 0.5771 0.118 Uiso calc 0.50 B 1
C C28 0.642(6) 0.7750(16) 0.530(2) 0.098(5) Uiso d 0.50 B 1
H H28A 0.7925 0.7730 0.5440 0.147 Uiso calc 0.50 B 1
H H28B 0.5829 0.8127 0.5507 0.147 Uiso calc 0.50 B 1
H H28C 0.6181 0.7765 0.4757 0.147 Uiso calc 0.50 B 1
C C30 0.606(5) 0.6894(13) 0.6385(16) 0.099(6) Uiso d 0.50 B 1
H H30A 0.5991 0.7233 0.6745 0.148 Uiso calc 0.50 B 1
H H30B 0.7508 0.6746 0.6386 0.148 Uiso calc 0.50 B 1
H H30C 0.5156 0.6548 0.6516 0.148 Uiso calc 0.50 B 1
C C9A 0.728(4) 0.6644(10) 0.4619(13) 0.067(4) Uiso d 0.50 B 2
H H9AA 0.8636 0.6783 0.4865 0.081 Uiso calc 0.50 B 2
H H9AB 0.6732 0.6983 0.4284 0.081 Uiso calc 0.50 B 2
C C8A 0.578(3) 0.6530(8) 0.5182(11) 0.061(4) Uiso d 0.50 B 2
H H8A 0.6803 0.6347 0.5570 0.073 Uiso calc 0.50 B 2
C C30A 0.677(3) 0.7102(12) 0.6269(12) 0.099(6) Uiso d 0.50 B 2
H H30D 0.6979 0.6662 0.6409 0.148 Uiso calc 0.50 B 2
H H30E 0.6193 0.7330 0.6673 0.148 Uiso calc 0.50 B 2
H H30F 0.8120 0.7287 0.6169 0.148 Uiso calc 0.50 B 2
C C29A 0.299(2) 0.7231(11) 0.5767(13) 0.078(4) Uiso d 0.50 B 2
H H29D 0.2096 0.7249 0.5303 0.118 Uiso calc 0.50 B 2
H H29E 0.2854 0.7621 0.6041 0.118 Uiso calc 0.50 B 2
H H29F 0.2563 0.6877 0.6063 0.118 Uiso calc 0.50 B 2
C C28A 0.589(4) 0.7761(13) 0.5185(16) 0.098(5) Uiso d 0.50 B 2
H H28D 0.7254 0.7708 0.4989 0.147 Uiso calc 0.50 B 2
H H28E 0.5949 0.8113 0.5532 0.147 Uiso calc 0.50 B 2
H H28F 0.4819 0.7845 0.4778 0.147 Uiso calc 0.50 B 2

loop_
_atom_site_aniso_label
_atom_site_aniso_U_11
_atom_site_aniso_U_22
_atom_site_aniso_U_33
_atom_site_aniso_U_12
_atom_site_aniso_U_13
_atom_site_aniso_U_23
O1 0.089(5) 0.071(4) 0.059(4) 0.012(3) 0.023(3) -0.013(3)
C20 0.065(6) 0.058(5) 0.045(5) 0.012(5) -0.011(5) -0.011(4)
C3 0.075(7) 0.078(6) 0.044(5) 0.011(5) 0.005(5) 0.004(4)
C1 0.067(7) 0.077(6) 0.040(5) 0.025(6) -0.016(5) -0.002(4)
C16 0.063(6) 0.056(4) 0.054(5) -0.002(5) -0.002(4) 0.009(4)
C5 0.064(6) 0.072(6) 0.039(4) 0.008(5) 0.008(4) -0.011(4)
C7 0.081(7) 0.057(5) 0.052(5) 0.002(5) 0.002(5) -0.001(4)
C2 0.059(6) 0.070(6) 0.046(5) 0.018(5) -0.003(4) -0.003(4)
C13 0.060(6) 0.057(4) 0.050(5) -0.003(4) -0.003(4) 0.008(4)
C14 0.067(6) 0.061(5) 0.053(5) -0.003(5) 0.002(5) -0.001(4)
C25 0.074(7) 0.057(5) 0.043(5) 0.000(5) -0.018(5) 0.000(4)
C6 0.068(6) 0.055(5) 0.039(4) 0.021(4) 0.011(4) 0.000(3)
C18 0.080(7) 0.048(5) 0.082(7) -0.011(5) 0.007(6) 0.000(4)
C15 0.075(7) 0.051(5) 0.060(5) -0.009(4) 0.009(5) 0.012(4)
C4 0.065(6) 0.063(5) 0.051(5) 0.014(5) 0.009(5) -0.003(4)
C12 0.067(7) 0.066(6) 0.065(6) 0.000(5) 0.004(6) 0.009(5)
C10 0.085(8) 0.074(6) 0.049(5) 0.002(6) -0.002(5) -0.003(4)
C17 0.079(7) 0.060(5) 0.066(6) -0.001(5) -0.006(5) -0.001(5)
C24 0.065(7) 0.057(5) 0.085(7) -0.009(5) -0.007(5) 0.002(5)
C11 0.074(7) 0.068(6) 0.055(6) -0.001(5) -0.006(6) 0.006(5)
C21 0.102(8) 0.060(5) 0.060(6) 0.028(6) -0.015(6) -0.006(4)
C22 0.111(10) 0.060(6) 0.086(8) 0.031(7) -0.033(8) -0.024(5)
C27 0.072(5) 0.092(5) 0.072(5) -0.019(4) 0.014(4) -0.021(4)
C19 0.060(6) 0.079(6) 0.088(7) -0.002(5) 0.005(5) 0.038(6)
C23 0.111(10) 0.044(5) 0.091(8) -0.008(6) -0.056(8) 0.004(5)
C26 0.091(6) 0.083(5) 0.101(6) -0.009(5) -0.012(5) 0.005(5)

loop_
_atom_type_symbol
_atom_type_description
_atom_type_scat_dispersion_real
_atom_type_scat_dispersion_imag
_atom_type_scat_source
C C 0.0080 0.0000 'International Tables Vol C Tables 4.2.6.8 and 6.1.1.4'
H H 0.0000 0.0000 'International Tables Vol C Tables 4.2.6.8 and 6.1.1.4'
O O 0.0230 0.0000 'International Tables Vol C Tables 4.2.6.8 and 6.1.1.4'

loop_
_geom_angle_atom_site_label_1
_geom_angle_atom_site_label_2
_geom_angle_atom_site_label_3
_geom_angle_site_symmetry_1
_geom_angle_site_symmetry_3
_geom_angle
C1 C20 C25 . . 119.5(7)
C21 C20 C1 . . 122.7(10)
C21 C20 C25 . . 117.8(10)
C2 C3 H3 . . 118.5
C4 C3 H3 . . 118.5
C4 C3 C2 . . 123.0(9)
C2 C1 C20 . . 178.4(10)
C15 C16 C19 . . 119.3(9)
C17 C16 C15 . . 121.5(9)
C17 C16 C19 . . 119.1(9)
O1 C5 C6 . . 123.1(9)
O1 C5 C4 . . 121.1(8)
C6 C5 C4 . . 115.7(7)
H7AA C7 H7AB . . 107.5
H7AA C7 H7BC . . 125.3
H7AA C7 H7BD . . 22.0
H7AB C7 H7BC . . 20.5
H7AB C7 H7BD . . 87.6
H7BC C7 H7BD . . 107.0
C6 C7 H7AA . . 108.5
C6 C7 H7AB . . 108.5
C6 C7 H7BC . . 107.6
C6 C7 H7BD . . 107.6
C6 C7 C8 . . 115.1(10)
C8 C7 H7AA . . 108.5
C8 C7 H7AB . . 108.5
C8 C7 H7BC . . 91.4
C8 C7 H7BD . . 125.3
C8A C7 H7AA . . 89.0
C8A C7 H7AB . . 121.3
C8A C7 H7BC . . 107.6
C8A C7 H7BD . . 107.6
C8A C7 C6 . . 118.9(11)
C8A C7 C8 . . 20.3(11)
C1 C2 C3 . . 175.7(9)
C14 C13 C12 . . 119.3(8)
C18 C13 C14 . . 120.8(9)
C18 C13 C12 . . 119.9(9)
C13 C14 H14 . . 120.3
C13 C14 C15 . . 119.5(8)
C15 C14 H14 . . 120.3
C20 C25 H25 . . 120.2
C24 C25 C20 . . 119.6(8)
C24 C25 H25 . . 120.2
C7 C6 C5 . . 121.8(8)
C10 C6 C5 . . 114.9(8)
C10 C6 C7 . . 123.2(8)
C13 C18 H18 . . 120.3
C13 C18 C17 . . 119.4(10)
C17 C18 H18 . . 120.3
C16 C15 C14 . . 118.3(9)
C16 C15 H15 . . 120.8
C14 C15 H15 . . 120.8
C3 C4 C5 . . 117.4(8)
C3 C4 C9 . . 127.7(11)
C3 C4 C9A . . 116.4(10)
C5 C4 C9A . . 124.2(10)
C9 C4 C5 . . 113.8(10)
C9 C4 C9A . . 26.3(9)
C11 C12 C13 . . 175.6(11)
C6 C10 H10 . . 117.5
C6 C10 C11 . . 125.0(9)
C11 C10 H10 . . 117.5
C16 C17 C18 . . 120.6(9)
C16 C17 H17 . . 119.7
C18 C17 H17 . . 119.7
C25 C24 H24 . . 119.4
C23 C24 C25 . . 121.3(12)
C23 C24 H24 . . 119.4
C12 C11 C10 . . 177.1(10)
C20 C21 H21 . . 119.2
C20 C21 C22 . . 121.6(12)
C22 C21 H21 . . 119.2
C21 C22 H22 . . 120.0
C21 C22 C23 . . 120.0(9)
C23 C22 H22 . . 120.0
C8 C27 C28 . . 102.9(16)
C29 C27 C8 . . 105.3(14)
C29 C27 C28 . . 97.7(18)
C29 C27 C30 . . 114.6(17)
C29 C27 C8A . . 118.4(15)
C29 C27 C30A . . 128.5(17)
C29 C27 C29A . . 21.1(13)
C29 C27 C28A . . 85.9(15)
C30 C27 C8 . . 115.8(14)
C30 C27 C28 . . 118.3(19)
C30 C27 C28A . . 130.5(17)
C8A C27 C8 . . 20.1(10)
C8A C27 C28 . . 113.6(16)
C8A C27 C30 . . 95.7(14)
C8A C27 C28A . . 113.9(17)
C30A C27 C8 . . 121.0(15)
C30A C27 C28 . . 93.3(19)
C30A C27 C30 . . 25.7(14)
C30A C27 C8A . . 102.2(15)
C30A C27 C29A . . 113.4(14)
C30A C27 C28A . . 106.2(13)
C29A C27 C8 . . 109.5(13)
C29A C27 C28 . . 115.7(19)
C29A C27 C30 . . 95.1(15)
C29A C27 C8A . . 115.7(13)
C29A C27 C28A . . 105.3(13)
C28A C27 C8 . . 99.3(16)
C28A C27 C28 . . 14(2)
C16 C19 H19A . . 109.5
C16 C19 H19B . . 109.5
C16 C19 H19C . . 109.5
H19A C19 H19B . . 109.5
H19A C19 H19C . . 109.5
H19B C19 H19C . . 109.5
C24 C23 C22 . . 119.5(11)
C24 C23 C26 . . 119.3(14)
C22 C23 C26 . . 121.2(10)
C7 C8 C27 . . 108.1(12)
C7 C8 H8 . . 111.4
C27 C8 H8 . . 111.4
C9 C8 C7 . . 100.9(13)
C9 C8 C27 . . 113.3(14)
C9 C8 H8 . . 111.4
C23 C26 H26A . . 109.5
C23 C26 H26B . . 109.5
C23 C26 H26C . . 109.5
H26A C26 H26B . . 109.5
H26A C26 H26C . . 109.5
H26B C26 H26C . . 109.5
C4 C9 C8 . . 107.9(15)
C4 C9 H9A . . 110.1
C4 C9 H9B . . 110.1
C8 C9 H9A . . 110.1
C8 C9 H9B . . 110.1
H9A C9 H9B . . 108.4
C27 C29 H29A . . 109.5
C27 C29 H29B . . 109.5
C27 C29 H29C . . 109.5
C27 C28 H28A . . 109.5
C27 C28 H28B . . 109.5
C27 C28 H28C . . 109.5
C27 C30 H30A . . 109.5
C27 C30 H30B . . 109.5
C27 C30 H30C . . 109.5
C4 C9A H9AA . . 109.4
C4 C9A H9AB . . 109.4
H9AA C9A H9AB . . 108.0
C8A C9A C4 . . 111.1(15)
C8A C9A H9AA . . 109.4
C8A C9A H9AB . . 109.4
C7 C8A C27 . . 118.2(14)
C7 C8A C9A . . 125.1(16)
C7 C8A H8A . . 97.6
C27 C8A H8A . . 97.6
C9A C8A C27 . . 111.5(13)
C9A C8A H8A . . 97.6
C27 C30A H30D . . 109.5
C27 C30A H30E . . 109.5
C27 C30A H30F . . 109.5
H30D C30A H30E . . 109.5
H30D C30A H30F . . 109.5
H30E C30A H30F . . 109.5
C27 C29A H29D . . 109.5
C27 C29A H29E . . 109.5
C27 C29A H29F . . 109.5
H29D C29A H29E . . 109.5
H29D C29A H29F . . 109.5
H29E C29A H29F . . 109.5
C27 C28A H28D . . 109.5
C27 C28A H28E . . 109.5
C27 C28A H28F . . 109.5
H28D C28A H28E . . 109.5
H28D C28A H28F . . 109.5
H28E C28A H28F . . 109.5

loop_
_geom_bond_atom_site_label_1
_geom_bond_atom_site_label_2
_geom_bond_site_symmetry_2
_geom_bond_distance
O1 C5 . 1.238(10)
C20 C1 . 1.439(15)
C20 C25 . 1.454(14)
C20 C21 . 1.383(12)
C3 H3 . 0.9500
C3 C2 . 1.426(16)
C3 C4 . 1.402(13)
C1 C2 . 1.213(14)
C16 C15 . 1.380(13)
C16 C17 . 1.377(14)
C16 C19 . 1.517(14)
C5 C6 . 1.491(12)
C5 C4 . 1.505(13)
C7 H7AA . 0.9900
C7 H7AB . 0.9900
C7 H7BC . 0.9900
C7 H7BD . 0.9900
C7 C6 . 1.491(11)
C7 C8 . 1.589(15)
C7 C8A . 1.446(15)
C13 C14 . 1.390(13)
C13 C18 . 1.387(12)
C13 C12 . 1.449(14)
C14 H14 . 0.9500
C14 C15 . 1.454(14)
C25 H25 . 0.9500
C25 C24 . 1.399(13)
C6 C10 . 1.373(13)
C18 H18 . 0.9500
C18 C17 . 1.412(15)
C15 H15 . 0.9500
C4 C9 . 1.50(2)
C4 C9A . 1.58(2)
C12 C11 . 1.213(15)
C10 H10 . 0.9500
C10 C11 . 1.457(16)
C17 H17 . 0.9500
C24 H24 . 0.9500
C24 C23 . 1.370(14)
C21 H21 . 0.9500
C21 C22 . 1.398(19)
C22 H22 . 0.9500
C22 C23 . 1.416(19)
C27 C8 . 1.59(2)
C27 C29 . 1.45(3)
C27 C28 . 1.60(3)
C27 C30 . 1.57(3)
C27 C8A . 1.56(2)
C27 C30A . 1.482(16)
C27 C29A . 1.543(16)
C27 C28A . 1.579(17)
C19 H19A . 0.9800
C19 H19B . 0.9800
C19 H19C . 0.9800
C23 C26 . 1.569(17)
C8 H8 . 1.0000
C8 C9 . 1.559(18)
C26 H26A . 0.9800
C26 H26B . 0.9800
C26 H26C . 0.9800
C9 H9A . 0.9900
C9 H9B . 0.9900
C29 H29A . 0.9800
C29 H29B . 0.9800
C29 H29C . 0.9800
C28 H28A . 0.9800
C28 H28B . 0.9800
C28 H28C . 0.9800
C30 H30A . 0.9800
C30 H30B . 0.9800
C30 H30C . 0.9800
C9A H9AA . 0.9900
C9A H9AB . 0.9900
C9A C8A . 1.48(3)
C8A H8A . 1.0000
C30A H30D . 0.9800
C30A H30E . 0.9800
C30A H30F . 0.9800
C29A H29D . 0.9800
C29A H29E . 0.9800
C29A H29F . 0.9800
C28A H28D . 0.9800
C28A H28E . 0.9800
C28A H28F . 0.9800

_cod_database_fobs_code 2021678
